data_7200403
loop_
_publ_author_name
'Yu, Derrick Ethelbhert C.'
'Matsuda, Masaki'
'Tajima, Hiroyuki'
'Kikuchi, Akira'
'Taketsugu, Tetsuya'
'Hanasaki, Noriaki'
'Naito, Toshio'
'Inabe, Tamotsu'

_publ_section_title
;
 Variable magnetotransport properties in the TPP[Fe(Pc)L2]2 system (TPP
 = tetraphenylphosphonium, Pc = phthalocyaninato, L = CN, Cl, and Br)
;
_journal_issue 6
_journal_name_full 'Journal of Materials Chemistry'
_journal_page_first 718
_journal_paper_doi 10.1039/b814609h
_journal_volume 19
_journal_year 2009
_chemical_formula_moiety 'C88 H52 Cl4 Fe2 N16 P '
_chemical_formula_sum 'C88 H52 Cl4 Fe2 N16 P'
_chemical_formula_weight 1617.97
_space_group_IT_number 86
_symmetry_cell_setting tetragonal
_symmetry_Int_Tables_number 86
_symmetry_space_group_name_Hall '-P 4bc'
_symmetry_space_group_name_H-M 'P 42/n :2'
_cell_angle_alpha 90.0000
_cell_angle_beta 90.0000
_cell_angle_gamma 90.0000
_cell_formula_units_Z 2
_cell_length_a 21.49(2)
_cell_length_b 21.49(2)
_cell_length_c 7.472(10)
_cell_measurement_reflns_used 24551
_cell_measurement_temperature 123.1
_cell_measurement_theta_max 27.4
_cell_measurement_theta_min 3.0
_cell_volume 3451(6)
_computing_cell_refinement PROCESS-AUTO
_computing_data_collection PROCESS-AUTO
_computing_data_reduction CrystalStructure
_computing_publication_material 'CrystalStructure 3.8'
_computing_structure_refinement CRYSTALS
_computing_structure_solution SIR92
_diffrn_detector_area_resol_mean 10.00
_diffrn_measured_fraction_theta_full 0.999
_diffrn_measured_fraction_theta_max 0.999
_diffrn_measurement_device_type 'Rigaku RAXIS-RAPID'
_diffrn_measurement_method \w
_diffrn_radiation_type 'Mo K\a'
_diffrn_radiation_wavelength 0.71075
_diffrn_reflns_av_R_equivalents 0.116
_diffrn_reflns_limit_h_max 27
_diffrn_reflns_limit_h_min -27
_diffrn_reflns_limit_k_max 27
_diffrn_reflns_limit_k_min -27
_diffrn_reflns_limit_l_max 9
_diffrn_reflns_limit_l_min -9
_diffrn_reflns_number 26705
_diffrn_reflns_theta_full 27.43
_diffrn_reflns_theta_max 27.43
_exptl_absorpt_coefficient_mu 0.664
_exptl_absorpt_correction_T_max 0.936
_exptl_absorpt_correction_T_min 0.366
_exptl_absorpt_correction_type multi-scan
_exptl_absorpt_process_details
;
Higashi, T. (1995). Program for Absorption Correction.
Rigaku Corporation, Tokyo, Japan.
;
_exptl_crystal_colour green
_exptl_crystal_density_diffrn 1.557
_exptl_crystal_density_method 'not measured'
_exptl_crystal_description needle
_exptl_crystal_F_000 1654.00
_exptl_crystal_size_max 0.65
_exptl_crystal_size_mid 0.07
_exptl_crystal_size_min 0.07
_refine_diff_density_max 1.26
_refine_diff_density_min -0.97
_refine_ls_extinction_method none
_refine_ls_goodness_of_fit_ref 1.002
_refine_ls_hydrogen_treatment refall
_refine_ls_number_parameters 265
_refine_ls_number_reflns 3941
_refine_ls_R_factor_gt 0.0470
_refine_ls_shift/su_max 0.0000
_refine_ls_structure_factor_coef Fsqd
_refine_ls_weighting_details 'w = 1/[0.0008Fo^2^ + 0.4000\s(Fo^2^) + 0.2000]/(4Fo^2^)'
_refine_ls_weighting_scheme calc
_refine_ls_wR_factor_ref 0.1288
_reflns_number_gt 1979
_reflns_number_total 3941
_reflns_threshold_expression F^2^>2.0\s(F^2^)
_cod_data_source_file b814609h.txt
_cod_data_source_block '_TPP[Fe(Pc)Cl2]2'
_cod_original_cell_volume 3450(7)
_cod_original_sg_symbol_H-M 'P 42/n'
_cod_original_formula_sum 'C88 H52 Cl4 Fe2 N16 P '
_cod_database_code 7200403

loop_
_symmetry_equiv_pos_site_id
_symmetry_equiv_pos_as_xyz
1 +X,+Y,+Z
2 -Y,1/2+X,1/2+Z
3 1/2-X,1/2-Y,+Z
4 1/2+Y,-X,1/2+Z
5 -X,-Y,-Z
6 +Y,1/2-X,1/2-Z
7 1/2+X,1/2+Y,-Z
8 1/2-Y,+X,1/2-Z

loop_
_atom_site_label
_atom_site_type_symbol
_atom_site_fract_x
_atom_site_fract_y
_atom_site_fract_z
_atom_site_U_iso_or_equiv
_atom_site_adp_type
_atom_site_occupancy
_atom_site_symmetry_multiplicity
_atom_site_calc_flag
_atom_site_refinement_flags
_atom_site_disorder_assembly
_atom_site_disorder_group
Fe(1) Fe 0.5000 0.0000 0.5000 0.02322(18) Uani 1.00 2 d S . .
Cl(1) Cl 0.58771(5) -0.05196(4) 0.40458(13) 0.0373(2) Uani 1.00 1 d . . .
P(1) P 0.2500 0.2500 0.7500 0.0235(3) Uani 1.00 4 d S . .
N(1) N 0.48826(13) -0.06779(13) 0.6680(3) 0.0228(7) Uani 1.00 1 d . . .
N(2) N 0.55674(13) -0.03488(13) 0.9069(3) 0.0231(7) Uani 1.00 1 d . . .
N(3) N 0.55273(12) 0.04254(12) 0.6723(3) 0.0221(7) Uani 1.00 1 d . . .
N(4) N 0.57780(12) 0.13637(12) 0.5069(3) 0.0226(7) Uani 1.00 1 d . . .
C(1) C 0.51807(15) -0.07413(16) 0.8301(4) 0.0233(9) Uani 1.00 1 d . . .
C(2) C 0.57208(15) 0.01912(15) 0.8327(4) 0.0226(9) Uani 1.00 1 d . . .
C(3) C 0.61556(15) 0.06208(15) 0.9177(4) 0.0223(8) Uani 1.00 1 d . . .
C(4) C 0.64789(15) 0.05988(16) 1.0782(4) 0.0261(9) Uani 1.00 1 d . . .
C(5) C 0.68518(16) 0.11060(17) 1.1189(4) 0.0291(9) Uani 1.00 1 d . . .
C(6) C 0.69069(16) 0.16119(16) 1.0038(4) 0.0275(9) Uani 1.00 1 d . . .
C(7) C 0.65872(15) 0.16267(16) 0.8424(4) 0.0244(9) Uani 1.00 1 d . . .
C(8) C 0.62127(15) 0.11257(15) 0.8007(4) 0.0220(8) Uani 1.00 1 d . . .
C(9) C 0.58170(16) 0.09916(15) 0.6467(4) 0.0230(9) Uani 1.00 1 d . . .
C(10) C 0.54401(15) 0.12222(16) 0.3640(4) 0.0237(9) Uani 1.00 1 d . . .
C(11) C 0.53486(16) 0.16515(15) 0.2159(4) 0.0233(8) Uani 1.00 1 d . . .
C(12) C 0.55514(16) 0.22609(15) 0.1883(4) 0.0257(9) Uani 1.00 1 d . . .
C(13) C 0.53508(16) 0.25540(15) 0.0334(4) 0.0256(9) Uani 1.00 1 d . . .
C(14) C 0.49699(16) 0.22536(16) -0.0899(4) 0.0270(9) Uani 1.00 1 d . . .
C(15) C 0.47731(16) 0.16440(16) -0.0624(4) 0.0261(9) Uani 1.00 1 d . . .
C(16) C 0.49614(15) 0.13523(15) 0.0930(4) 0.0232(8) Uani 1.00 1 d . . .
C(17) C 0.31490(16) 0.26312(16) 0.6045(4) 0.0254(9) Uani 1.00 1 d . . .
C(18) C 0.36519(16) 0.22239(19) 0.5997(5) 0.0341(10) Uani 1.00 1 d . . .
C(19) C 0.41304(18) 0.2330(2) 0.4777(5) 0.0445(12) Uani 1.00 1 d . . .
C(20) C 0.41023(19) 0.2829(2) 0.3617(5) 0.0423(12) Uani 1.00 1 d . . .
C(21) C 0.35957(19) 0.32292(19) 0.3644(5) 0.0372(11) Uani 1.00 1 d . . .
C(22) C 0.31214(17) 0.31308(17) 0.4848(5) 0.0324(10) Uani 1.00 1 d . . .
H(1) H 0.6444 0.0252 1.1565 0.031 Uiso 1.00 1 c R . .
H(2) H 0.7079 0.1107 1.2280 0.035 Uiso 1.00 1 c R . .
H(3) H 0.7164 0.1953 1.0366 0.033 Uiso 1.00 1 c R . .
H(4) H 0.6627 0.1969 0.7628 0.029 Uiso 1.00 1 c R . .
H(5) H 0.5814 0.2465 0.2722 0.031 Uiso 1.00 1 c R . .
H(6) H 0.5480 0.2969 0.0102 0.031 Uiso 1.00 1 c R . .
H(7) H 0.4839 0.2468 -0.1945 0.032 Uiso 1.00 1 c R . .
H(8) H 0.4518 0.1434 -0.1468 0.031 Uiso 1.00 1 c R . .
H(9) H 0.3666 0.1878 0.6789 0.041 Uiso 1.00 1 c R . .
H(10) H 0.4477 0.2056 0.4739 0.053 Uiso 1.00 1 c R . .
H(11) H 0.4433 0.2899 0.2798 0.051 Uiso 1.00 1 c R . .
H(12) H 0.3576 0.3573 0.2846 0.045 Uiso 1.00 1 c R . .
H(13) H 0.2771 0.3400 0.4868 0.039 Uiso 1.00 1 c R . .

loop_
_atom_site_aniso_label
_atom_site_aniso_U_11
_atom_site_aniso_U_22
_atom_site_aniso_U_33
_atom_site_aniso_U_12
_atom_site_aniso_U_13
_atom_site_aniso_U_23
Fe(1) 0.0278(4) 0.0234(3) 0.0185(3) -0.0036(3) -0.0022(3) 0.0023(3)
Cl(1) 0.0411(5) 0.0351(5) 0.0357(5) -0.0038(4) -0.0015(4) 0.0025(4)
P(1) 0.0226(5) 0.0226(5) 0.0253(9) 0.0000 0.0000 0.0000
N(1) 0.0256(15) 0.0251(15) 0.0177(14) -0.0017(12) -0.0020(12) -0.0002(12)
N(2) 0.0277(15) 0.0238(14) 0.0179(14) -0.0025(12) -0.0034(12) 0.0017(12)
N(3) 0.0238(14) 0.0231(14) 0.0194(14) -0.0024(12) -0.0016(12) 0.0007(12)
N(4) 0.0245(14) 0.0236(14) 0.0197(14) -0.0021(11) 0.0017(12) 0.0009(13)
C(1) 0.0224(17) 0.0259(18) 0.0217(18) 0.0027(14) 0.0027(14) 0.0017(14)
C(2) 0.0219(17) 0.0280(18) 0.0179(17) 0.0046(14) 0.0010(13) 0.0004(14)
C(3) 0.0198(16) 0.0262(17) 0.0209(17) -0.0016(14) 0.0014(14) 0.0005(15)
C(4) 0.0268(18) 0.0298(19) 0.0217(18) 0.0015(15) 0.0009(15) 0.0030(15)
C(5) 0.0243(18) 0.037(2) 0.0257(19) -0.0025(16) -0.0064(15) 0.0018(16)
C(6) 0.0299(18) 0.0264(17) 0.0262(17) -0.0036(15) -0.0057(16) 0.0001(16)
C(7) 0.0251(18) 0.0233(17) 0.0248(18) 0.0028(15) 0.0005(14) 0.0031(14)
C(8) 0.0208(17) 0.0267(18) 0.0186(17) 0.0020(14) 0.0012(13) 0.0005(14)
C(9) 0.0238(18) 0.0227(17) 0.0226(18) 0.0022(14) -0.0001(14) -0.0005(14)
C(10) 0.0213(17) 0.0272(18) 0.0228(19) 0.0001(15) 0.0026(14) -0.0031(14)
C(11) 0.0260(17) 0.0235(17) 0.0205(18) 0.0026(14) 0.0004(14) 0.0015(14)
C(12) 0.0274(18) 0.0234(17) 0.0262(19) -0.0025(15) -0.0008(15) -0.0007(15)
C(13) 0.0292(18) 0.0205(17) 0.027(2) -0.0046(14) 0.0029(15) 0.0018(14)
C(14) 0.0299(19) 0.0289(19) 0.0223(18) 0.0009(15) -0.0000(16) 0.0074(15)
C(15) 0.0262(18) 0.0324(19) 0.0198(17) 0.0021(16) -0.0012(14) 0.0011(15)
C(16) 0.0238(17) 0.0248(17) 0.0211(17) 0.0029(14) -0.0003(15) 0.0001(14)
C(17) 0.0247(18) 0.0287(19) 0.0227(18) -0.0010(15) 0.0019(14) -0.0002(15)
C(18) 0.031(2) 0.045(2) 0.027(2) 0.0062(17) -0.0031(17) 0.0011(18)
C(19) 0.028(2) 0.072(3) 0.033(2) 0.014(2) 0.0022(18) -0.002(2)
C(20) 0.033(2) 0.063(2) 0.030(2) -0.008(2) 0.0079(17) -0.007(2)
C(21) 0.044(2) 0.035(2) 0.033(2) -0.0091(19) 0.0044(18) 0.0008(17)
C(22) 0.0316(19) 0.0302(19) 0.036(2) -0.0012(15) 0.0040(18) -0.0026(17)

loop_
_atom_type_symbol
_atom_type_description
_atom_type_scat_dispersion_real
_atom_type_scat_dispersion_imag
_atom_type_scat_source
C C 0.003 0.002
;
International Tables for Crystallography
(1992, Vol. C, Tables 4.2.6.8 and 6.1.1.4)
;
H H 0.000 0.000
;
International Tables for Crystallography
(1992, Vol. C, Table 6.1.1.4)
;
N N 0.006 0.003
;
International Tables for Crystallography
(1992, Vol. C, Tables 4.2.6.8 and 6.1.1.4)
;
Cl Cl 0.148 0.159
;
International Tables for Crystallography
(1992, Vol. C, Tables 4.2.6.8 and 6.1.1.4)
;
Fe Fe 0.346 0.844
;
International Tables for Crystallography
(1992, Vol. C, Tables 4.2.6.8 and 6.1.1.4)
;
P P 0.102 0.094
;
International Tables for Crystallography
(1992, Vol. C, Tables 4.2.6.8 and 6.1.1.4)
;

loop_
_geom_angle_atom_site_label_1
_geom_angle_atom_site_label_2
_geom_angle_atom_site_label_3
_geom_angle
_geom_angle_publ_flag
_geom_angle_site_symmetry_1
_geom_angle_site_symmetry_2
_geom_angle_site_symmetry_3
Cl(1) Fe(1) Cl(1) 180.00(4) yes . . 5_656
Cl(1) Fe(1) N(1) 86.71(8) yes . . .
Cl(1) Fe(1) N(1) 93.29(8) yes . . 5_656
Cl(1) Fe(1) N(3) 87.48(8) yes . . .
Cl(1) Fe(1) N(3) 92.52(8) yes . . 5_656
Cl(1) Fe(1) N(1) 93.29(8) yes 5_656 . .
Cl(1) Fe(1) N(1) 86.71(8) yes 5_656 . 5_656
Cl(1) Fe(1) N(3) 92.52(8) yes 5_656 . .
Cl(1) Fe(1) N(3) 87.48(8) yes 5_656 . 5_656
N(1) Fe(1) N(1) 180.00(16) yes . . 5_656
N(1) Fe(1) N(3) 90.02(11) yes . . .
N(1) Fe(1) N(3) 89.98(11) yes . . 5_656
N(1) Fe(1) N(3) 89.98(11) yes 5_656 . .
N(1) Fe(1) N(3) 90.02(11) yes 5_656 . 5_656
N(3) Fe(1) N(3) 180.00(15) yes . . 5_656
C(17) P(1) C(17) 105.24(15) yes . . 3_555
C(17) P(1) C(17) 111.63(15) yes . . 6_556
C(17) P(1) C(17) 111.63(15) yes . . 8_556
C(17) P(1) C(17) 111.63(15) yes 3_555 . 6_556
C(17) P(1) C(17) 111.63(15) yes 3_555 . 8_556
C(17) P(1) C(17) 105.24(15) yes 6_556 . 8_556
Fe(1) N(1) C(1) 125.7(2) yes . . .
Fe(1) N(1) C(10) 126.2(2) yes . . 5_656
C(1) N(1) C(10) 107.6(2) yes . . 5_656
C(1) N(2) C(2) 122.3(2) yes . . .
Fe(1) N(3) C(2) 125.9(2) yes . . .
Fe(1) N(3) C(9) 125.9(2) yes . . .
C(2) N(3) C(9) 108.0(2) yes . . .
C(9) N(4) C(10) 122.3(2) yes . . .
N(1) C(1) N(2) 127.9(3) yes . . .
N(1) C(1) C(16) 109.7(2) yes . . 5_656
N(2) C(1) C(16) 122.3(3) yes . . 5_656
N(2) C(2) N(3) 127.8(3) yes . . .
N(2) C(2) C(3) 122.0(3) yes . . .
N(3) C(2) C(3) 110.1(2) yes . . .
C(2) C(3) C(4) 132.5(3) yes . . .
C(2) C(3) C(8) 105.9(2) yes . . .
C(4) C(3) C(8) 121.5(3) yes . . .
C(3) C(4) C(5) 116.9(3) yes . . .
C(4) C(5) C(6) 121.8(3) yes . . .
C(5) C(6) C(7) 120.9(3) yes . . .
C(6) C(7) C(8) 117.8(3) yes . . .
C(3) C(8) C(7) 121.0(3) yes . . .
C(3) C(8) C(9) 106.8(2) yes . . .
C(7) C(8) C(9) 132.2(3) yes . . .
N(3) C(9) N(4) 128.0(3) yes . . .
N(3) C(9) C(8) 109.1(2) yes . . .
N(4) C(9) C(8) 122.8(2) yes . . .
N(1) C(10) N(4) 127.5(3) yes 5_656 . .
N(1) C(10) C(11) 109.8(2) yes 5_656 . .
N(4) C(10) C(11) 122.8(3) yes . . .
C(10) C(11) C(12) 131.7(3) yes . . .
C(10) C(11) C(16) 106.8(2) yes . . .
C(12) C(11) C(16) 121.4(3) yes . . .
C(11) C(12) C(13) 116.9(3) yes . . .
C(12) C(13) C(14) 121.7(3) yes . . .
C(13) C(14) C(15) 121.2(3) yes . . .
C(14) C(15) C(16) 117.6(3) yes . . .
C(1) C(16) C(11) 106.2(2) yes 5_656 . .
C(1) C(16) C(15) 132.5(3) yes 5_656 . .
C(11) C(16) C(15) 121.3(3) yes . . .
P(1) C(17) C(18) 121.4(2) yes . . .
P(1) C(17) C(22) 118.4(2) yes . . .
C(18) C(17) C(22) 119.9(3) yes . . .
C(17) C(18) C(19) 119.2(3) yes . . .
C(18) C(19) C(20) 120.4(3) yes . . .
C(19) C(20) C(21) 120.5(3) yes . . .
C(20) C(21) C(22) 119.7(3) yes . . .
C(17) C(22) C(21) 120.3(3) yes . . .
C(3) C(4) H(1) 121.3 no . . .
C(5) C(4) H(1) 121.8 no . . .
C(4) C(5) H(2) 119.1 no . . .
C(6) C(5) H(2) 119.1 no . . .
C(5) C(6) H(3) 119.5 no . . .
C(7) C(6) H(3) 119.6 no . . .
C(6) C(7) H(4) 121.1 no . . .
C(8) C(7) H(4) 121.1 no . . .
C(11) C(12) H(5) 121.4 no . . .
C(13) C(12) H(5) 121.7 no . . .
C(12) C(13) H(6) 119.2 no . . .
C(14) C(13) H(6) 119.1 no . . .
C(13) C(14) H(7) 119.6 no . . .
C(15) C(14) H(7) 119.2 no . . .
C(14) C(15) H(8) 121.7 no . . .
C(16) C(15) H(8) 120.8 no . . .
C(17) C(18) H(9) 120.1 no . . .
C(19) C(18) H(9) 120.8 no . . .
C(18) C(19) H(10) 119.8 no . . .
C(20) C(19) H(10) 119.9 no . . .
C(19) C(20) H(11) 119.7 no . . .
C(21) C(20) H(11) 119.9 no . . .
C(20) C(21) H(12) 120.5 no . . .
C(22) C(21) H(12) 119.8 no . . .
C(17) C(22) H(13) 119.4 no . . .
C(21) C(22) H(13) 120.3 no . . .

loop_
_geom_bond_atom_site_label_1
_geom_bond_atom_site_label_2
_geom_bond_distance
_geom_bond_publ_flag
_geom_bond_site_symmetry_1
_geom_bond_site_symmetry_2
Fe(1) Cl(1) 2.3037(10) yes . .
Fe(1) Cl(1) 2.3037(10) yes . 5_656
Fe(1) N(1) 1.939(2) yes . .
Fe(1) N(1) 1.939(2) yes . 5_656
Fe(1) N(3) 1.943(2) yes . .
Fe(1) N(3) 1.943(2) yes . 5_656
P(1) C(17) 1.791(3) yes . .
P(1) C(17) 1.791(3) yes . 3_555
P(1) C(17) 1.791(3) yes . 6_556
P(1) C(17) 1.791(3) yes . 8_556
N(1) C(1) 1.377(4) yes . .
N(1) C(10) 1.380(4) yes . 5_656
N(2) C(1) 1.316(4) yes . .
N(2) C(2) 1.328(4) yes . .
N(3) C(2) 1.365(4) yes . .
N(3) C(9) 1.380(4) yes . .
N(4) C(9) 1.318(4) yes . .
N(4) C(10) 1.327(4) yes . .
C(1) C(16) 1.465(4) yes . 5_656
C(2) C(3) 1.459(4) yes . .
C(3) C(4) 1.387(4) yes . .
C(3) C(8) 1.399(4) yes . .
C(4) C(5) 1.387(4) yes . .
C(5) C(6) 1.392(5) yes . .
C(6) C(7) 1.388(4) yes . .
C(7) C(8) 1.380(4) yes . .
C(8) C(9) 1.460(4) yes . .
C(10) C(11) 1.454(4) yes . .
C(11) C(12) 1.395(4) yes . .
C(11) C(16) 1.396(4) yes . .
C(12) C(13) 1.387(4) yes . .
C(13) C(14) 1.391(4) yes . .
C(14) C(15) 1.392(4) yes . .
C(15) C(16) 1.380(4) yes . .
C(17) C(18) 1.391(5) yes . .
C(17) C(22) 1.399(5) yes . .
C(18) C(19) 1.393(5) yes . .
C(19) C(20) 1.380(6) yes . .
C(20) C(21) 1.387(5) yes . .
C(21) C(22) 1.375(5) yes . .
C(4) H(1) 0.950 no . .
C(5) H(2) 0.950 no . .
C(6) H(3) 0.950 no . .
C(7) H(4) 0.950 no . .
C(12) H(5) 0.950 no . .
C(13) H(6) 0.950 no . .
C(14) H(7) 0.950 no . .
C(15) H(8) 0.950 no . .
C(18) H(9) 0.950 no . .
C(19) H(10) 0.950 no . .
C(20) H(11) 0.950 no . .
C(21) H(12) 0.950 no . .
C(22) H(13) 0.950 no . .

loop_
_geom_torsion_atom_site_label_1
_geom_torsion_atom_site_label_2
_geom_torsion_atom_site_label_3
_geom_torsion_atom_site_label_4
_geom_torsion
_geom_torsion_publ_flag
_geom_torsion_site_symmetry_1
_geom_torsion_site_symmetry_2
_geom_torsion_site_symmetry_3
_geom_torsion_site_symmetry_4
Cl(1) Fe(1) N(1) C(1) 81.3(2) ? . . . .
Cl(1) Fe(1) N(1) C(10) -88.6(2) ? . . . 5_656
Cl(1) Fe(1) N(1) C(1) 98.7(2) ? . . 5_656 5_656
Cl(1) Fe(1) N(1) C(10) -91.4(2) ? . . 5_656 .
Cl(1) Fe(1) N(3) C(2) -80.7(2) ? . . . .
Cl(1) Fe(1) N(3) C(9) 92.9(2) ? . . . .
Cl(1) Fe(1) N(3) C(2) -99.3(2) ? . . 5_656 5_656
Cl(1) Fe(1) N(3) C(9) 87.1(2) ? . . 5_656 5_656
Cl(1) Fe(1) N(1) C(1) -98.7(2) ? 5_656 . . .
Cl(1) Fe(1) N(1) C(10) 91.4(2) ? 5_656 . . 5_656
Cl(1) Fe(1) N(1) C(1) -81.3(2) ? 5_656 . 5_656 5_656
Cl(1) Fe(1) N(1) C(10) 88.6(2) ? 5_656 . 5_656 .
Cl(1) Fe(1) N(3) C(2) 99.3(2) ? 5_656 . . .
Cl(1) Fe(1) N(3) C(9) -87.1(2) ? 5_656 . . .
Cl(1) Fe(1) N(3) C(2) 80.7(2) ? 5_656 . 5_656 5_656
Cl(1) Fe(1) N(3) C(9) -92.9(2) ? 5_656 . 5_656 5_656
N(1) Fe(1) N(3) C(2) 6.0(2) ? . . . .
N(1) Fe(1) N(3) C(9) 179.6(2) ? . . . .
N(3) Fe(1) N(1) C(1) -6.2(2) ? . . . .
N(3) Fe(1) N(1) C(10) -176.1(2) ? . . . 5_656
N(1) Fe(1) N(3) C(2) 174.0(2) ? . . 5_656 5_656
N(1) Fe(1) N(3) C(9) 0.4(2) ? . . 5_656 5_656
N(3) Fe(1) N(1) C(1) 173.8(2) ? 5_656 . . .
N(3) Fe(1) N(1) C(10) 3.9(2) ? 5_656 . . 5_656
N(1) Fe(1) N(3) C(2) -174.0(2) ? 5_656 . . .
N(1) Fe(1) N(3) C(9) -0.4(2) ? 5_656 . . .
N(3) Fe(1) N(1) C(1) -173.8(2) ? . . 5_656 5_656
N(3) Fe(1) N(1) C(10) -3.9(2) ? . . 5_656 .
N(1) Fe(1) N(3) C(2) -6.0(2) ? 5_656 . 5_656 5_656
N(1) Fe(1) N(3) C(9) -179.6(2) ? 5_656 . 5_656 5_656
N(3) Fe(1) N(1) C(1) 6.2(2) ? 5_656 . 5_656 5_656
N(3) Fe(1) N(1) C(10) 176.1(2) ? 5_656 . 5_656 .
C(17) P(1) C(17) C(18) -115.4(3) ? . . 3_555 3_555
C(17) P(1) C(17) C(22) 59.9(3) ? . . 3_555 3_555
C(17) P(1) C(17) C(18) -115.4(3) ? 3_555 . . .
C(17) P(1) C(17) C(22) 59.9(3) ? 3_555 . . .
C(17) P(1) C(17) C(18) -123.3(3) ? . . 6_556 6_556
C(17) P(1) C(17) C(22) 61.4(3) ? . . 6_556 6_556
C(17) P(1) C(17) C(18) 5.9(3) ? 6_556 . . .
C(17) P(1) C(17) C(22) -178.9(2) ? 6_556 . . .
C(17) P(1) C(17) C(18) -5.9(3) ? . . 8_556 8_556
C(17) P(1) C(17) C(22) 178.9(2) ? . . 8_556 8_556
C(17) P(1) C(17) C(18) 123.3(3) ? 8_556 . . .
C(17) P(1) C(17) C(22) -61.4(3) ? 8_556 . . .
C(17) P(1) C(17) C(18) -5.9(3) ? 3_555 . 6_556 6_556
C(17) P(1) C(17) C(22) 178.9(2) ? 3_555 . 6_556 6_556
C(17) P(1) C(17) C(18) 123.3(3) ? 6_556 . 3_555 3_555
C(17) P(1) C(17) C(22) -61.4(3) ? 6_556 . 3_555 3_555
C(17) P(1) C(17) C(18) -123.3(3) ? 3_555 . 8_556 8_556
C(17) P(1) C(17) C(22) 61.4(3) ? 3_555 . 8_556 8_556
C(17) P(1) C(17) C(18) 5.9(3) ? 8_556 . 3_555 3_555
C(17) P(1) C(17) C(22) -178.9(2) ? 8_556 . 3_555 3_555
C(17) P(1) C(17) C(18) 115.4(3) ? 6_556 . 8_556 8_556
C(17) P(1) C(17) C(22) -59.9(3) ? 6_556 . 8_556 8_556
C(17) P(1) C(17) C(18) 115.4(3) ? 8_556 . 6_556 6_556
C(17) P(1) C(17) C(22) -59.9(3) ? 8_556 . 6_556 6_556
Fe(1) N(1) C(1) N(2) 4.2(5) ? . . . .
Fe(1) N(1) C(1) C(16) -172.0(2) ? . . . 5_656
Fe(1) N(1) C(10) N(4) -6.9(4) ? . . 5_656 5_656
Fe(1) N(1) C(10) C(11) 171.8(2) ? . . 5_656 5_656
C(1) N(1) C(10) N(4) -178.3(3) ? . . 5_656 5_656
C(1) N(1) C(10) C(11) 0.3(3) ? . . 5_656 5_656
C(10) N(1) C(1) N(2) 175.7(3) ? 5_656 . . .
C(10) N(1) C(1) C(16) -0.6(3) ? 5_656 . . 5_656
C(1) N(2) C(2) N(3) -0.9(5) ? . . . .
C(1) N(2) C(2) C(3) -179.3(3) ? . . . .
C(2) N(2) C(1) N(1) 0.6(5) ? . . . .
C(2) N(2) C(1) C(16) 176.5(3) ? . . . 5_656
Fe(1) N(3) C(2) N(2) -3.7(4) ? . . . .
Fe(1) N(3) C(2) C(3) 174.8(2) ? . . . .
Fe(1) N(3) C(9) N(4) 2.9(4) ? . . . .
Fe(1) N(3) C(9) C(8) -175.1(2) ? . . . .
C(2) N(3) C(9) N(4) 177.5(3) ? . . . .
C(2) N(3) C(9) C(8) -0.5(3) ? . . . .
C(9) N(3) C(2) N(2) -178.3(3) ? . . . .
C(9) N(3) C(2) C(3) 0.2(3) ? . . . .
C(9) N(4) C(10) N(1) -4.1(5) ? . . . 5_656
C(9) N(4) C(10) C(11) 174.4(3) ? . . . .
C(10) N(4) C(9) N(3) -1.1(5) ? . . . .
C(10) N(4) C(9) C(8) 176.7(3) ? . . . .
N(1) C(1) C(16) C(11) 0.6(3) ? . . 5_656 5_656
N(1) C(1) C(16) C(15) 178.5(3) ? . . 5_656 5_656
N(2) C(1) C(16) C(11) -175.9(3) ? . . 5_656 5_656
N(2) C(1) C(16) C(15) 2.0(5) ? . . 5_656 5_656
N(2) C(2) C(3) C(4) -1.1(5) ? . . . .
N(2) C(2) C(3) C(8) 178.8(3) ? . . . .
N(3) C(2) C(3) C(4) -179.8(3) ? . . . .
N(3) C(2) C(3) C(8) 0.2(3) ? . . . .
C(2) C(3) C(4) C(5) -178.8(3) ? . . . .
C(2) C(3) C(8) C(7) 179.0(3) ? . . . .
C(2) C(3) C(8) C(9) -0.5(3) ? . . . .
C(4) C(3) C(8) C(7) -1.0(5) ? . . . .
C(4) C(3) C(8) C(9) 179.5(3) ? . . . .
C(8) C(3) C(4) C(5) 1.2(4) ? . . . .
C(3) C(4) C(5) C(6) -0.7(5) ? . . . .
C(4) C(5) C(6) C(7) -0.0(5) ? . . . .
C(5) C(6) C(7) C(8) 0.3(5) ? . . . .
C(6) C(7) C(8) C(3) 0.2(4) ? . . . .
C(6) C(7) C(8) C(9) 179.6(3) ? . . . .
C(3) C(8) C(9) N(3) 0.6(3) ? . . . .
C(3) C(8) C(9) N(4) -177.5(3) ? . . . .
C(7) C(8) C(9) N(3) -178.8(3) ? . . . .
C(7) C(8) C(9) N(4) 3.1(5) ? . . . .
N(1) C(10) C(11) C(12) 177.0(3) ? 5_656 . . .
N(1) C(10) C(11) C(16) -0.0(2) ? 5_656 . . .
N(4) C(10) C(11) C(12) -1.7(5) ? . . . .
N(4) C(10) C(11) C(16) -178.7(3) ? . . . .
C(10) C(11) C(12) C(13) -176.7(3) ? . . . .
C(10) C(11) C(16) C(1) 0.4(3) ? . . . 5_656
C(10) C(11) C(16) C(15) 178.6(3) ? . . . .
C(12) C(11) C(16) C(1) -177.0(3) ? . . . 5_656
C(12) C(11) C(16) C(15) 1.2(5) ? . . . .
C(16) C(11) C(12) C(13) -0.0(4) ? . . . .
C(11) C(12) C(13) C(14) -0.6(5) ? . . . .
C(12) C(13) C(14) C(15) 0.1(4) ? . . . .
C(13) C(14) C(15) C(16) 1.0(5) ? . . . .
C(14) C(15) C(16) C(1) 176.0(3) ? . . . 5_656
C(14) C(15) C(16) C(11) -1.7(5) ? . . . .
P(1) C(17) C(18) C(19) 176.8(2) ? . . . .
P(1) C(17) C(22) C(21) -176.7(2) ? . . . .
C(18) C(17) C(22) C(21) -1.3(5) ? . . . .
C(22) C(17) C(18) C(19) 1.5(5) ? . . . .
C(17) C(18) C(19) C(20) -0.7(6) ? . . . .
C(18) C(19) C(20) C(21) -0.4(6) ? . . . .
C(19) C(20) C(21) C(22) 0.6(6) ? . . . .
C(20) C(21) C(22) C(17) 0.2(5) ? . . . .
